data_4086720
loop_
_publ_author_name
'Slootweg, Jack C.'
'Albada, H. Bauke'
'Siegmund, Daniel'
'Metzler-Nolte, Nils'

_publ_section_title
;
 Efficient Reagent-Saving Method for the N-Terminal Labeling of Bioactive
 Peptides with Organometallic Carboxylic Acids by Solid-Phase Synthesis
;
_journal_issue 18
_journal_name_full Organometallics
_journal_page_first 3192
_journal_paper_doi 10.1021/acs.organomet.6b00544
_journal_volume 35
_journal_year 2016
_chemical_formula_sum 'C32 H27 Cl N3 O6 Re'
_chemical_formula_weight 771.21
_space_group_crystal_system triclinic
_space_group_IT_number 2
_space_group_name_Hall '-P 1'
_space_group_name_H-M_alt 'P -1'
_symmetry_space_group_name_Hall '-P 1'
_symmetry_space_group_name_H-M 'P -1'
_atom_sites_solution_hydrogens geom
_audit_creation_method SHELXL-2014/7
_cell_angle_alpha 92.057(3)
_cell_angle_beta 96.839(2)
_cell_angle_gamma 101.301(2)
_cell_formula_units_Z 2
_cell_length_a 9.4340(2)
_cell_length_b 10.4154(3)
_cell_length_c 16.3142(5)
_cell_measurement_reflns_used 12878
_cell_measurement_temperature 173(2)
_cell_measurement_theta_max 25.000
_cell_measurement_theta_min 3.119
_cell_volume 1557.86(7)
_computing_structure_refinement 'SHELXL-2014/7 (Sheldrick, 2014)'
_diffrn_ambient_temperature 173(2)
_diffrn_measured_fraction_theta_full 0.996
_diffrn_measured_fraction_theta_max 0.996
_diffrn_measurement_device_type 'Oxford Xcalibur 2'
_diffrn_radiation_type MoK\a
_diffrn_radiation_wavelength 0.71073
_diffrn_reflns_av_R_equivalents 0.0319
_diffrn_reflns_av_unetI/netI 0.0408
_diffrn_reflns_Laue_measured_fraction_full 0.996
_diffrn_reflns_Laue_measured_fraction_max 0.996
_diffrn_reflns_limit_h_max 11
_diffrn_reflns_limit_h_min -7
_diffrn_reflns_limit_k_max 11
_diffrn_reflns_limit_k_min -12
_diffrn_reflns_limit_l_max 18
_diffrn_reflns_limit_l_min -19
_diffrn_reflns_number 12878
_diffrn_reflns_point_group_measured_fraction_full 0.996
_diffrn_reflns_point_group_measured_fraction_max 0.996
_diffrn_reflns_theta_full 25.000
_diffrn_reflns_theta_max 25.000
_diffrn_reflns_theta_min 3.119
_exptl_absorpt_coefficient_mu 4.033
_exptl_crystal_colour colorless
_exptl_crystal_density_diffrn 1.644
_exptl_crystal_description needle
_exptl_crystal_F_000 760
_exptl_crystal_size_max 0.200
_exptl_crystal_size_mid 0.100
_exptl_crystal_size_min 0.100
_refine_diff_density_max 1.570
_refine_diff_density_min -0.674
_refine_diff_density_rms 0.102
_refine_ls_extinction_method none
_refine_ls_goodness_of_fit_ref 1.015
_refine_ls_hydrogen_treatment constr
_refine_ls_matrix_type full
_refine_ls_number_parameters 391
_refine_ls_number_reflns 5469
_refine_ls_number_restraints 0
_refine_ls_restrained_S_all 1.015
_refine_ls_R_factor_all 0.0356
_refine_ls_R_factor_gt 0.0272
_refine_ls_shift/su_max 0.001
_refine_ls_shift/su_mean 0.000
_refine_ls_structure_factor_coef Fsqd
_refine_ls_weighting_details 'w=1/[\s^2^(Fo^2^)+(0.0334P)^2^] where P=(Fo^2^+2Fc^2^)/3'
_refine_ls_weighting_scheme calc
_refine_ls_wR_factor_gt 0.0598
_refine_ls_wR_factor_ref 0.0623
_reflns_Friedel_coverage 0.000
_reflns_number_gt 4798
_reflns_number_total 5469
_reflns_threshold_expression 'I > 2\s(I)'
_cod_data_source_file om6b00544_si_001.cif
_cod_data_source_block Re-complex5
_cod_database_code 4086720
_shelx_shelxl_version_number 2014/7
_shelx_space_group_comment
;
The symmetry employed for this shelxl refinement is uniquely defined
by the following loop, which should always be used as a source of
symmetry information in preference to the above space-group names.
They are only intended as comments.
;
_shelx_estimated_absorpt_t_min 0.499
_shelx_estimated_absorpt_t_max 0.689

loop_
_space_group_symop_operation_xyz
'x, y, z'
'-x, -y, -z'

loop_
_atom_site_label
_atom_site_type_symbol
_atom_site_fract_x
_atom_site_fract_y
_atom_site_fract_z
_atom_site_U_iso_or_equiv
_atom_site_adp_type
_atom_site_occupancy
_atom_site_site_symmetry_order
_atom_site_calc_flag
_atom_site_refinement_flags_posn
_atom_site_refinement_flags_adp
Re1 Re 0.10030(2) 0.08072(2) 0.34793(2) 0.02970(7) Uani 1 1 d . .
O4 O -0.6089(3) 0.3353(4) -0.0440(2) 0.0569(9) Uani 1 1 d . .
H04 H -0.6753 0.3293 -0.0839 0.085 Uiso 1 1 calc R U
O5 O -0.7426(4) 0.1468(4) -0.0114(3) 0.0789(13) Uani 1 1 d . .
O3 O 0.2599(3) -0.0256(4) 0.49802(19) 0.0511(8) Uani 1 1 d . .
O1 O -0.0049(4) 0.2678(4) 0.4671(2) 0.0596(10) Uani 1 1 d . .
O2 O -0.1441(3) -0.1479(3) 0.3783(2) 0.0489(8) Uani 1 1 d . .
N1 N -0.0219(3) 0.1324(3) 0.2317(2) 0.0331(8) Uani 1 1 d . .
N2 N 0.2602(3) 0.2451(3) 0.3080(2) 0.0320(8) Uani 1 1 d . .
N3 N 0.1681(3) -0.0336(3) 0.2468(2) 0.0312(8) Uani 1 1 d . .
C5 C -0.4984(4) 0.2132(4) 0.0544(3) 0.0361(10) Uani 1 1 d . .
C10 C -0.3795(4) 0.3154(5) 0.0740(3) 0.0397(10) Uani 1 1 d . .
H10 H -0.3743 0.3943 0.0460 0.048 Uiso 1 1 calc R U
C8 C -0.2709(4) 0.1882(4) 0.1754(3) 0.0351(10) Uani 1 1 d . .
C9 C -0.2668(4) 0.3021(4) 0.1352(3) 0.0388(10) Uani 1 1 d . .
H9 H -0.1862 0.3730 0.1490 0.047 Uiso 1 1 calc R U
C7 C -0.3876(5) 0.0847(5) 0.1532(3) 0.0514(13) Uani 1 1 d . .
H7 H -0.3903 0.0042 0.1791 0.062 Uiso 1 1 calc R U
C6 C -0.5006(5) 0.0977(5) 0.0934(3) 0.0517(13) Uani 1 1 d . .
H6 H -0.5805 0.0261 0.0792 0.062 Uiso 1 1 calc R U
C4 C -0.6285(5) 0.2257(5) -0.0037(3) 0.0445(11) Uani 1 1 d . .
C11 C -0.1594(4) 0.1775(5) 0.2493(3) 0.0380(10) Uani 1 1 d . .
H11A H -0.1300 0.2646 0.2795 0.046 Uiso 1 1 calc R U
H11B H -0.2084 0.1161 0.2869 0.046 Uiso 1 1 calc R U
C12 C 0.0732(4) 0.2340(5) 0.1892(3) 0.0422(11) Uani 1 1 d . .
H12A H 0.0248 0.3097 0.1815 0.051 Uiso 1 1 calc R U
H12B H 0.0810 0.1970 0.1335 0.051 Uiso 1 1 calc R U
C13 C 0.2239(4) 0.2830(4) 0.2331(2) 0.0318(9) Uani 1 1 d . .
C14 C 0.3194(5) 0.3718(5) 0.1913(3) 0.0411(11) Uani 1 1 d . .
H14 H 0.2877 0.3964 0.1377 0.049 Uiso 1 1 calc R U
C15 C 0.4564(5) 0.4216(5) 0.2283(3) 0.0441(11) Uani 1 1 d . .
H15 H 0.5230 0.4783 0.1998 0.053 Uiso 1 1 calc R U
C16 C 0.4997(5) 0.3889(5) 0.3095(3) 0.0432(11) Uani 1 1 d . .
C21 C 0.3987(4) 0.3027(4) 0.3500(3) 0.0390(10) Uani 1 1 d . .
C17 C 0.6399(5) 0.4420(6) 0.3525(4) 0.0626(15) Uani 1 1 d . .
H17 H 0.7086 0.4994 0.3258 0.075 Uiso 1 1 calc R U
C18 C 0.6770(6) 0.4119(7) 0.4314(4) 0.083(2) Uani 1 1 d . .
H18 H 0.7725 0.4453 0.4588 0.099 Uiso 1 1 calc R U
C19 C 0.5744(6) 0.3315(7) 0.4724(4) 0.087(2) Uani 1 1 d . .
H19 H 0.5994 0.3138 0.5284 0.104 Uiso 1 1 calc R U
C20 C 0.4388(5) 0.2784(6) 0.4326(3) 0.0617(15) Uani 1 1 d . .
H20 H 0.3705 0.2241 0.4613 0.074 Uiso 1 1 calc R U
C22 C -0.0591(4) 0.0066(4) 0.1787(3) 0.0369(10) Uani 1 1 d . .
H22A H -0.1373 -0.0553 0.2006 0.044 Uiso 1 1 calc R U
H22B H -0.0956 0.0242 0.1216 0.044 Uiso 1 1 calc R U
C23 C 0.0720(4) -0.0536(4) 0.1776(3) 0.0356(10) Uani 1 1 d . .
C24 C 0.0882(5) -0.1313(5) 0.1089(3) 0.0454(12) Uani 1 1 d . .
H24 H 0.0208 -0.1391 0.0600 0.054 Uiso 1 1 calc R U
C25 C 0.2007(5) -0.1955(5) 0.1127(3) 0.0495(13) Uani 1 1 d . .
H25 H 0.2103 -0.2507 0.0669 0.059 Uiso 1 1 calc R U
C26 C 0.3038(4) -0.1802(4) 0.1847(3) 0.0395(10) Uani 1 1 d . .
C31 C 0.2885(4) -0.0932(4) 0.2506(3) 0.0349(10) Uani 1 1 d . .
C27 C 0.4226(5) -0.2455(5) 0.1931(3) 0.0520(13) Uani 1 1 d . .
H27 H 0.4324 -0.3057 0.1500 0.062 Uiso 1 1 calc R U
C28 C 0.5226(5) -0.2235(5) 0.2617(3) 0.0530(13) Uani 1 1 d . .
H28 H 0.6000 -0.2701 0.2670 0.064 Uiso 1 1 calc R U
C29 C 0.5120(5) -0.1325(5) 0.3244(3) 0.0482(12) Uani 1 1 d . .
H29 H 0.5841 -0.1158 0.3714 0.058 Uiso 1 1 calc R U
C30 C 0.3986(4) -0.0666(5) 0.3190(3) 0.0424(11) Uani 1 1 d . .
H30 H 0.3944 -0.0031 0.3614 0.051 Uiso 1 1 calc R U
C3 C 0.2041(4) 0.0177(4) 0.4422(3) 0.0371(10) Uani 1 1 d . .
C1 C 0.0330(4) 0.1962(4) 0.4241(3) 0.0366(10) Uani 1 1 d . .
C2 C -0.0530(4) -0.0635(4) 0.3664(2) 0.0327(9) Uani 1 1 d . .
Cl1 Cl 0.82962(12) 0.65041(12) 0.18619(7) 0.0501(3) Uani 1 1 d . .
O6 O 0.0374(6) 0.4985(5) 0.2823(4) 0.133(2) Uani 1 1 d . .
H06 H -0.0135 0.5455 0.2567 0.199 Uiso 1 1 calc R U
C32 C 0.1287(7) 0.5719(6) 0.3442(4) 0.090(2) Uani 1 1 d . .
H32A H 0.2083 0.6283 0.3212 0.135 Uiso 1 1 calc R U
H32B H 0.1689 0.5143 0.3828 0.135 Uiso 1 1 calc R U
H32C H 0.0750 0.6265 0.3736 0.135 Uiso 1 1 calc R U

loop_
_atom_site_aniso_label
_atom_site_aniso_U_11
_atom_site_aniso_U_22
_atom_site_aniso_U_33
_atom_site_aniso_U_23
_atom_site_aniso_U_13
_atom_site_aniso_U_12
Re1 0.02485(10) 0.03691(11) 0.02612(9) 0.00099(7) 0.00014(6) 0.00533(7)
O4 0.045(2) 0.066(2) 0.055(2) 0.0169(19) -0.0124(15) 0.0065(16)
O5 0.051(2) 0.075(3) 0.090(3) 0.028(2) -0.035(2) -0.013(2)
O3 0.0461(19) 0.071(2) 0.0396(18) 0.0162(17) -0.0016(14) 0.0208(17)
O1 0.075(3) 0.064(2) 0.047(2) -0.0094(18) 0.0104(17) 0.033(2)
O2 0.0340(18) 0.055(2) 0.053(2) 0.0071(17) 0.0070(14) -0.0035(16)
N1 0.0287(18) 0.038(2) 0.0309(18) 0.0025(15) -0.0030(14) 0.0058(15)
N2 0.0269(18) 0.034(2) 0.0334(19) -0.0001(15) 0.0007(14) 0.0042(14)
N3 0.0226(17) 0.036(2) 0.0338(19) -0.0019(15) 0.0027(14) 0.0052(14)
C5 0.030(2) 0.043(3) 0.033(2) -0.001(2) -0.0027(17) 0.0058(19)
C10 0.040(3) 0.040(3) 0.039(2) 0.004(2) -0.0003(19) 0.010(2)
C8 0.031(2) 0.039(3) 0.034(2) -0.0005(19) -0.0014(17) 0.0088(18)
C9 0.030(2) 0.038(3) 0.044(3) -0.001(2) -0.0070(18) 0.0039(18)
C7 0.042(3) 0.042(3) 0.064(3) 0.021(2) -0.009(2) 0.002(2)
C6 0.036(3) 0.049(3) 0.060(3) 0.008(3) -0.012(2) -0.004(2)
C4 0.043(3) 0.050(3) 0.037(2) 0.003(2) -0.005(2) 0.007(2)
C11 0.035(2) 0.047(3) 0.034(2) 0.000(2) -0.0010(18) 0.014(2)
C12 0.038(3) 0.045(3) 0.039(2) 0.012(2) -0.0031(19) 0.000(2)
C13 0.031(2) 0.032(2) 0.032(2) -0.0018(18) 0.0032(17) 0.0091(17)
C14 0.041(3) 0.046(3) 0.037(2) 0.007(2) 0.0089(19) 0.010(2)
C15 0.036(3) 0.045(3) 0.052(3) 0.005(2) 0.017(2) 0.003(2)
C16 0.030(2) 0.041(3) 0.057(3) 0.001(2) 0.005(2) 0.0057(19)
C21 0.034(2) 0.038(3) 0.041(2) 0.002(2) -0.0022(18) 0.0028(19)
C17 0.032(3) 0.068(4) 0.080(4) 0.010(3) 0.001(2) -0.006(2)
C18 0.046(3) 0.092(5) 0.088(5) 0.017(4) -0.025(3) -0.021(3)
C19 0.063(4) 0.104(5) 0.068(4) 0.024(4) -0.033(3) -0.022(3)
C20 0.050(3) 0.070(4) 0.050(3) 0.012(3) -0.013(2) -0.014(3)
C22 0.034(2) 0.041(3) 0.032(2) -0.0021(19) -0.0054(17) 0.0055(19)
C23 0.033(2) 0.038(3) 0.033(2) -0.0001(19) -0.0007(17) 0.0030(18)
C24 0.035(3) 0.057(3) 0.038(3) -0.014(2) -0.0009(19) 0.002(2)
C25 0.042(3) 0.051(3) 0.051(3) -0.022(2) 0.013(2) -0.001(2)
C26 0.031(2) 0.037(3) 0.049(3) -0.003(2) 0.0121(19) 0.0013(19)
C31 0.031(2) 0.035(2) 0.037(2) 0.0015(19) 0.0088(18) 0.0020(18)
C27 0.046(3) 0.038(3) 0.072(4) -0.008(3) 0.016(3) 0.008(2)
C28 0.037(3) 0.051(3) 0.076(4) 0.006(3) 0.012(2) 0.018(2)
C29 0.030(2) 0.065(3) 0.050(3) 0.007(3) 0.005(2) 0.011(2)
C30 0.027(2) 0.057(3) 0.044(3) 0.000(2) 0.0069(19) 0.011(2)
C3 0.033(2) 0.042(3) 0.038(2) 0.000(2) 0.0067(19) 0.0096(19)
C1 0.035(2) 0.040(3) 0.033(2) 0.004(2) -0.0026(18) 0.0080(19)
C2 0.033(2) 0.042(3) 0.026(2) 0.0016(18) 0.0001(17) 0.016(2)
Cl1 0.0474(7) 0.0489(7) 0.0506(7) 0.0103(6) -0.0079(5) 0.0083(5)
O6 0.126(4) 0.081(4) 0.173(6) -0.042(4) -0.092(4) 0.052(3)
C32 0.090(5) 0.077(5) 0.090(5) -0.004(4) -0.024(4) 0.007(4)

loop_
_atom_type_symbol
_atom_type_description
_atom_type_scat_dispersion_real
_atom_type_scat_dispersion_imag
_atom_type_scat_source
C C 0.0033 0.0016 'International Tables Vol C Tables 4.2.6.8 and 6.1.1.4'
H H 0.0000 0.0000 'International Tables Vol C Tables 4.2.6.8 and 6.1.1.4'
Cl Cl 0.1484 0.1585 'International Tables Vol C Tables 4.2.6.8 and 6.1.1.4'
N N 0.0061 0.0033 'International Tables Vol C Tables 4.2.6.8 and 6.1.1.4'
O O 0.0106 0.0060 'International Tables Vol C Tables 4.2.6.8 and 6.1.1.4'
Re Re -1.0185 7.2310 'International Tables Vol C Tables 4.2.6.8 and 6.1.1.4'

loop_
_geom_angle_atom_site_label_1
_geom_angle_atom_site_label_2
_geom_angle_atom_site_label_3
_geom_angle
C3 Re1 C2 82.98(17)
C3 Re1 C1 88.14(17)
C2 Re1 C1 91.02(17)
C3 Re1 N2 104.77(15)
C2 Re1 N2 171.67(13)
C1 Re1 N2 92.28(15)
C3 Re1 N3 99.59(15)
C2 Re1 N3 92.24(14)
C1 Re1 N3 171.93(14)
N2 Re1 N3 83.52(12)
C3 Re1 N1 173.77(15)
C2 Re1 N1 93.89(14)
C1 Re1 N1 97.32(15)
N2 Re1 N1 78.11(12)
N3 Re1 N1 75.09(12)
C4 O4 H04 109.5
C12 N1 C22 109.1(3)
C12 N1 C11 111.1(3)
C22 N1 C11 110.7(3)
C12 N1 Re1 110.8(2)
C22 N1 Re1 103.9(2)
C11 N1 Re1 111.0(2)
C13 N2 C21 117.9(3)
C13 N2 Re1 114.7(3)
C21 N2 Re1 127.1(3)
C23 N3 C31 118.7(3)
C23 N3 Re1 113.5(3)
C31 N3 Re1 127.6(3)
C6 C5 C10 119.0(4)
C6 C5 C4 118.4(4)
C10 C5 C4 122.5(4)
C5 C10 C9 119.8(4)
C5 C10 H10 120.1
C9 C10 H10 120.1
C9 C8 C7 118.7(4)
C9 C8 C11 121.9(4)
C7 C8 C11 119.2(4)
C8 C9 C10 121.1(4)
C8 C9 H9 119.4
C10 C9 H9 119.4
C8 C7 C6 120.6(4)
C8 C7 H7 119.7
C6 C7 H7 119.7
C5 C6 C7 120.8(4)
C5 C6 H6 119.6
C7 C6 H6 119.6
O5 C4 O4 123.2(4)
O5 C4 C5 123.5(4)
O4 C4 C5 113.2(4)
N1 C11 C8 117.4(3)
N1 C11 H11A 107.9
C8 C11 H11A 107.9
N1 C11 H11B 107.9
C8 C11 H11B 107.9
H11A C11 H11B 107.2
N1 C12 C13 115.4(3)
N1 C12 H12A 108.4
C13 C12 H12A 108.4
N1 C12 H12B 108.4
C13 C12 H12B 108.4
H12A C12 H12B 107.5
N2 C13 C14 123.5(4)
N2 C13 C12 119.9(4)
C14 C13 C12 116.5(4)
C15 C14 C13 119.5(4)
C15 C14 H14 120.3
C13 C14 H14 120.3
C14 C15 C16 119.6(4)
C14 C15 H15 120.2
C16 C15 H15 120.2
C15 C16 C21 118.9(4)
C15 C16 C17 122.1(4)
C21 C16 C17 118.9(5)
C20 C21 N2 121.2(4)
C20 C21 C16 118.5(4)
N2 C21 C16 120.3(4)
C18 C17 C16 120.9(5)
C18 C17 H17 119.6
C16 C17 H17 119.6
C17 C18 C19 120.0(5)
C17 C18 H18 120.0
C19 C18 H18 120.0
C20 C19 C18 120.5(5)
C20 C19 H19 119.7
C18 C19 H19 119.7
C19 C20 C21 121.1(5)
C19 C20 H20 119.5
C21 C20 H20 119.5
C23 C22 N1 110.5(3)
C23 C22 H22A 109.6
N1 C22 H22A 109.6
C23 C22 H22B 109.6
N1 C22 H22B 109.6
H22A C22 H22B 108.1
N3 C23 C24 122.7(4)
N3 C23 C22 116.4(4)
C24 C23 C22 120.8(4)
C25 C24 C23 119.6(4)
C25 C24 H24 120.2
C23 C24 H24 120.2
C24 C25 C26 120.1(4)
C24 C25 H25 119.9
C26 C25 H25 119.9
C27 C26 C25 123.0(4)
C27 C26 C31 118.8(4)
C25 C26 C31 118.2(4)
N3 C31 C30 120.8(4)
N3 C31 C26 120.4(4)
C30 C31 C26 118.7(4)
C28 C27 C26 121.1(5)
C28 C27 H27 119.5
C26 C27 H27 119.5
C27 C28 C29 120.0(4)
C27 C28 H28 120.0
C29 C28 H28 120.0
C30 C29 C28 120.9(4)
C30 C29 H29 119.5
C28 C29 H29 119.5
C29 C30 C31 120.1(4)
C29 C30 H30 119.9
C31 C30 H30 119.9
O3 C3 Re1 176.3(4)
O1 C1 Re1 177.4(4)
O2 C2 Re1 179.1(4)
C32 O6 H06 109.5
O6 C32 H32A 109.5
O6 C32 H32B 109.5
H32A C32 H32B 109.5
O6 C32 H32C 109.5
H32A C32 H32C 109.5
H32B C32 H32C 109.5

loop_
_geom_bond_atom_site_label_1
_geom_bond_atom_site_label_2
_geom_bond_distance
Re1 C3 1.928(4)
Re1 C2 1.930(5)
Re1 C1 1.943(5)
Re1 N2 2.221(3)
Re1 N3 2.226(3)
Re1 N1 2.239(3)
O4 C4 1.330(6)
O4 H04 0.8400
O5 C4 1.209(5)
O3 C3 1.149(5)
O1 C1 1.140(5)
O2 C2 1.142(5)
N1 C12 1.495(5)
N1 C22 1.500(5)
N1 C11 1.517(5)
N2 C13 1.325(5)
N2 C21 1.409(5)
N3 C23 1.344(5)
N3 C31 1.393(5)
C5 C6 1.379(6)
C5 C10 1.384(6)
C5 C4 1.489(6)
C10 C9 1.400(6)
C10 H10 0.9500
C8 C9 1.372(6)
C8 C7 1.385(6)
C8 C11 1.524(5)
C9 H9 0.9500
C7 C6 1.387(6)
C7 H7 0.9500
C6 H6 0.9500
C11 H11A 0.9900
C11 H11B 0.9900
C12 C13 1.497(5)
C12 H12A 0.9900
C12 H12B 0.9900
C13 C14 1.413(6)
C14 C15 1.354(6)
C14 H14 0.9500
C15 C16 1.412(7)
C15 H15 0.9500
C16 C21 1.417(6)
C16 C17 1.418(6)
C21 C20 1.401(6)
C17 C18 1.358(8)
C17 H17 0.9500
C18 C19 1.400(8)
C18 H18 0.9500
C19 C20 1.366(7)
C19 H19 0.9500
C20 H20 0.9500
C22 C23 1.494(6)
C22 H22A 0.9900
C22 H22B 0.9900
C23 C24 1.400(6)
C24 C25 1.357(6)
C24 H24 0.9500
C25 C26 1.417(6)
C25 H25 0.9500
C26 C27 1.416(6)
C26 C31 1.420(6)
C31 C30 1.410(6)
C27 C28 1.356(7)
C27 H27 0.9500
C28 C29 1.395(7)
C28 H28 0.9500
C29 C30 1.376(6)
C29 H29 0.9500
C30 H30 0.9500
O6 C32 1.351(7)
O6 H06 0.8400
C32 H32A 0.9800
C32 H32B 0.9800
C32 H32C 0.9800

loop_
_geom_torsion_atom_site_label_1
_geom_torsion_atom_site_label_2
_geom_torsion_atom_site_label_3
_geom_torsion_atom_site_label_4
_geom_torsion
C6 C5 C10 C9 -2.6(7)
C4 C5 C10 C9 173.6(4)
C7 C8 C9 C10 1.4(7)
C11 C8 C9 C10 -172.3(4)
C5 C10 C9 C8 1.1(7)
C9 C8 C7 C6 -2.3(7)
C11 C8 C7 C6 171.7(5)
C10 C5 C6 C7 1.8(7)
C4 C5 C6 C7 -174.6(5)
C8 C7 C6 C5 0.7(8)
C6 C5 C4 O5 9.0(7)
C10 C5 C4 O5 -167.3(5)
C6 C5 C4 O4 -173.6(4)
C10 C5 C4 O4 10.1(6)
C12 N1 C11 C8 69.0(5)
C22 N1 C11 C8 -52.3(5)
Re1 N1 C11 C8 -167.2(3)
C9 C8 C11 N1 -90.3(5)
C7 C8 C11 N1 96.0(5)
C22 N1 C12 C13 -116.1(4)
C11 N1 C12 C13 121.6(4)
Re1 N1 C12 C13 -2.3(5)
C21 N2 C13 C14 3.9(6)
Re1 N2 C13 C14 -170.3(3)
C21 N2 C13 C12 -174.4(4)
Re1 N2 C13 C12 11.4(5)
N1 C12 C13 N2 -6.2(6)
N1 C12 C13 C14 175.4(4)
N2 C13 C14 C15 0.5(7)
C12 C13 C14 C15 178.8(4)
C13 C14 C15 C16 -2.9(7)
C14 C15 C16 C21 0.9(7)
C14 C15 C16 C17 -177.5(5)
C13 N2 C21 C20 173.0(5)
Re1 N2 C21 C20 -13.7(6)
C13 N2 C21 C16 -5.8(6)
Re1 N2 C21 C16 167.5(3)
C15 C16 C21 C20 -175.3(5)
C17 C16 C21 C20 3.1(7)
C15 C16 C21 N2 3.5(7)
C17 C16 C21 N2 -178.0(4)
C15 C16 C17 C18 178.0(6)
C21 C16 C17 C18 -0.4(8)
C16 C17 C18 C19 -2.5(11)
C17 C18 C19 C20 2.8(12)
C18 C19 C20 C21 0.0(11)
N2 C21 C20 C19 178.2(6)
C16 C21 C20 C19 -2.9(9)
C12 N1 C22 C23 70.6(4)
C11 N1 C22 C23 -166.9(3)
Re1 N1 C22 C23 -47.6(4)
C31 N3 C23 C24 -0.4(6)
Re1 N3 C23 C24 -175.1(3)
C31 N3 C23 C22 176.8(4)
Re1 N3 C23 C22 2.0(5)
N1 C22 C23 N3 32.1(5)
N1 C22 C23 C24 -150.7(4)
N3 C23 C24 C25 3.6(7)
C22 C23 C24 C25 -173.5(4)
C23 C24 C25 C26 -2.1(7)
C24 C25 C26 C27 179.2(5)
C24 C25 C26 C31 -2.2(7)
C23 N3 C31 C30 174.7(4)
Re1 N3 C31 C30 -11.4(6)
C23 N3 C31 C26 -4.1(6)
Re1 N3 C31 C26 169.8(3)
C27 C26 C31 N3 -175.9(4)
C25 C26 C31 N3 5.4(6)
C27 C26 C31 C30 5.2(6)
C25 C26 C31 C30 -173.5(4)
C25 C26 C27 C28 176.9(5)
C31 C26 C27 C28 -1.7(7)
C26 C27 C28 C29 -1.9(8)
C27 C28 C29 C30 1.8(8)
C28 C29 C30 C31 1.8(7)
N3 C31 C30 C29 175.8(4)
C26 C31 C30 C29 -5.3(7)

loop_
_platon_squeeze_void_nr
_platon_squeeze_void_average_x
_platon_squeeze_void_average_y
_platon_squeeze_void_average_z
_platon_squeeze_void_volume
_platon_squeeze_void_count_electrons
_platon_squeeze_void_content
1 0.000 0.500 0.000 70 13 ' '
